data_4021217
loop_
_publ_author_name
'Hiroto Nakano'
'Kouichi Takahashi'
'Yuko Okuyama'
'Chieko Senoo'
'Natsumi Tsugawa'
'Yuichiro Suzuki'
'Reiko Fujita'
'Kazuo Sasaki'
'Chizuko Kabuto'

_publ_section_title
;
 Chiral Phosphinooxazolidine Ligands for Palladium- and
 Platinum-Catalyzed Asymmetric Diels-Alder Reactions
;
_journal_name_full 'Journal of Organic Chemistry'
_journal_page_first 7092
_journal_page_last 7100
_journal_paper_doi 10.1021/jo049375j
_journal_volume 69
_journal_year 2004
_chemical_formula_sum 'C73.5 H66.5 Cl8.5 N2 O2.5 P2 Pd2'
_chemical_formula_weight 1593.94
_space_group_IT_number 19
_symmetry_cell_setting orthorhombic
_symmetry_Int_Tables_number 19
_symmetry_space_group_name_Hall 'P 2ac 2ab'
_symmetry_space_group_name_H-M 'P 21 21 21'
_cell_angle_alpha 90
_cell_angle_beta 90
_cell_angle_gamma 90
_cell_formula_units_Z 4
_cell_length_a 10.641(3)
_cell_length_b 18.805(5)
_cell_length_c 34.692(9)
_cell_measurement_temperature 150.2
_cell_volume 6942(3)
_exptl_crystal_density_diffrn 1.525
_cod_original_formula_sum 'C73.50 H66.50 Cl8.50 N2 O2.50 P2 Pd2 '
_cod_database_code 4021217

loop_
_symmetry_equiv_pos_as_xyz
x,y,z
1/2-x,-y,1/2+z
1/2+x,1/2-y,-z
-x,1/2+y,1/2-z

loop_
_atom_site_label
_atom_site_type_symbol
_atom_site_fract_x
_atom_site_fract_y
_atom_site_fract_z
_atom_site_U_iso_or_equiv
_atom_site_adp_type
_atom_site_occupancy
_atom_site_calc_flag
_atom_site_refinement_flags
_atom_site_disorder_assembly
_atom_site_disorder_group
Pd(1) Pd 1.10707(7) 0.17869(4) 0.82487(2) 0.0257(2) Uani 1.00 d . . .
Pd(2) Pd 0.54190(10) 0.61011(5) 0.88612(3) 0.0542(3) Uani 1.00 d . . .
Cl(1) Cl 1.2105(2) 0.0866(1) 0.79476(7) 0.0383(7) Uani 1.00 d . . .
Cl(2) Cl 1.2734(2) 0.2579(2) 0.80659(7) 0.0395(7) Uani 1.00 d . . .
Cl(3) Cl 0.5017(4) 0.6062(3) 0.9506(1) 0.094(1) Uani 1.00 d . . .
Cl(4) Cl 0.3297(4) 0.5780(2) 0.8752(1) 0.093(1) Uani 1.00 d . . .
Cl(5) Cl 0.5928(5) 0.8508(2) 0.7972(2) 0.122(2) Uani 1.00 d . . .
Cl(6) Cl 0.6350(7) 0.9312(3) 0.8680(2) 0.160(3) Uani 1.00 d . . .
Cl(7) Cl 0.4087(4) 0.9530(2) 0.8262(1) 0.090(1) Uani 1.00 d . . .
Cl(8) Cl 0.2751(8) 0.7678(3) 0.8657(2) 0.068(2) Uani 0.50 d P . .
Cl(9) Cl 0.124(1) 0.7443(8) 0.9292(4) 0.170(5) Uani 0.50 d P . .
Cl(10) Cl 0.314(1) 0.8201(6) 0.9401(3) 0.154(5) Uani 0.50 d P . .
P(1) P 0.9455(2) 0.1048(1) 0.83158(7) 0.0313(7) Uani 1.00 d . . .
P(2) P 0.7271(4) 0.6570(2) 0.90117(8) 0.0523(9) Uani 1.00 d . . .
O(1) O 0.9597(6) 0.2034(3) 0.9114(2) 0.025(2) Uani 1.00 d . . .
O(2) O 0.7563(6) 0.5374(3) 0.8330(2) 0.033(2) Uani 1.00 d . . .
O(100) O 1.303(2) 0.475(1) 0.9574(6) 0.084(6) Uiso 0.50 d P . .
N(1) N 1.0259(7) 0.2614(4) 0.8568(2) 0.023(2) Uani 1.00 d . . .
N(2) N 0.5767(7) 0.6010(4) 0.8265(2) 0.038(2) Uani 1.00 d . . .
C(1) C 0.9118(8) 0.2471(4) 0.8818(2) 0.021(2) Uani 1.00 d . . .
C(2) C 1.0858(8) 0.2301(5) 0.9214(2) 0.024(2) Uani 1.00 d . . .
C(3) C 1.1167(9) 0.2810(4) 0.8879(2) 0.023(2) Uani 1.00 d . . .
C(4) C 1.0988(10) 0.3614(5) 0.8938(3) 0.033(2) Uani 1.00 d . . .
C(5) C 1.0761(9) 0.3880(6) 0.8523(3) 0.039(3) Uani 1.00 d . . .
C(6) C 1.0009(8) 0.3280(5) 0.8330(2) 0.030(2) Uani 1.00 d . . .
C(7) C 0.7983(8) 0.2143(5) 0.8639(2) 0.025(2) Uani 1.00 d . . .
C(8) C 0.6859(8) 0.2485(5) 0.8699(3) 0.030(2) Uani 1.00 d . . .
C(9) C 0.5716(9) 0.2215(6) 0.8566(3) 0.038(3) Uani 1.00 d . . .
C(10) C 0.5739(9) 0.1567(6) 0.8364(3) 0.040(3) Uani 1.00 d . . .
C(11) C 0.6854(9) 0.1230(6) 0.8297(3) 0.041(3) Uani 1.00 d . . .
C(12) C 0.8003(9) 0.1499(5) 0.8432(3) 0.031(2) Uani 1.00 d . . .
C(13) C 1.0839(9) 0.2692(5) 0.9601(2) 0.028(2) Uani 1.00 d . . .
C(14) C 0.9717(10) 0.2887(5) 0.9773(3) 0.034(3) Uani 1.00 d . . .
C(15) C 0.972(1) 0.3273(6) 1.0119(3) 0.045(3) Uani 1.00 d . . .
C(16) C 1.086(1) 0.3436(6) 1.0292(3) 0.049(3) Uani 1.00 d . . .
C(17) C 1.196(1) 0.3243(7) 1.0124(3) 0.054(3) Uani 1.00 d . . .
C(18) C 1.196(1) 0.2868(6) 0.9781(3) 0.041(3) Uani 1.00 d . . .
C(19) C 1.1680(8) 0.1631(4) 0.9238(2) 0.022(2) Uani 1.00 d . . .
C(20) C 1.2740(9) 0.1495(5) 0.9019(2) 0.026(2) Uani 1.00 d . . .
C(21) C 1.3344(9) 0.0844(5) 0.9050(3) 0.033(3) Uani 1.00 d . . .
C(22) C 1.294(1) 0.0346(5) 0.9297(3) 0.041(3) Uani 1.00 d . . .
C(23) C 1.193(1) 0.0459(5) 0.9532(3) 0.040(3) Uani 1.00 d . . .
C(24) C 1.1301(9) 0.1100(5) 0.9496(3) 0.031(3) Uani 1.00 d . . .
C(25) C 0.9088(10) 0.0663(6) 0.7846(3) 0.040(2) Uani 1.00 d . . .
C(26) C 0.906(1) 0.1128(7) 0.7531(3) 0.045(3) Uani 1.00 d . . .
C(27) C 0.867(1) 0.0892(7) 0.7177(3) 0.055(3) Uani 1.00 d . . .
C(28) C 0.829(1) 0.0198(8) 0.7131(4) 0.063(4) Uani 1.00 d . . .
C(29) C 0.828(1) -0.0268(7) 0.7433(4) 0.058(4) Uani 1.00 d . . .
C(30) C 0.870(1) -0.0039(7) 0.7799(4) 0.055(3) Uani 1.00 d . . .
C(31) C 0.958(1) 0.0321(5) 0.8670(3) 0.039(3) Uani 1.00 d . . .
C(32) C 1.051(1) -0.0164(5) 0.8633(3) 0.042(3) Uani 1.00 d . . .
C(33) C 1.060(1) -0.0706(6) 0.8901(4) 0.058(4) Uani 1.00 d . . .
C(34) C 0.978(2) -0.0769(7) 0.9188(4) 0.072(5) Uani 1.00 d . . .
C(35) C 0.883(2) -0.0265(8) 0.9232(5) 0.085(5) Uani 1.00 d . . .
C(36) C 0.874(1) 0.0283(6) 0.8966(4) 0.053(4) Uani 1.00 d . . .
C(101) C 0.7120(9) 0.5996(5) 0.8147(3) 0.032(2) Uani 1.00 d . . .
C(102) C 0.6593(9) 0.4831(5) 0.8279(3) 0.028(2) Uani 1.00 d . . .
C(103) C 0.5425(10) 0.5262(5) 0.8147(3) 0.036(2) Uani 1.00 d . . .
C(104) C 0.5180(10) 0.5311(6) 0.7707(3) 0.040(3) Uani 1.00 d . . .
C(105) C 0.488(1) 0.6105(6) 0.7635(3) 0.051(3) Uani 1.00 d . . .
C(106) C 0.501(1) 0.6481(6) 0.8017(3) 0.045(3) Uani 1.00 d . . .
C(107) C 0.7861(10) 0.6655(5) 0.8230(3) 0.039(3) Uani 1.00 d . . .
C(108) C 0.8382(10) 0.6997(6) 0.7906(3) 0.037(3) Uani 1.00 d . . .
C(109) C 0.905(1) 0.7618(6) 0.7940(3) 0.052(3) Uani 1.00 d . . .
C(110) C 0.923(1) 0.7909(6) 0.8297(3) 0.060(4) Uani 1.00 d . . .
C(111) C 0.872(2) 0.7585(6) 0.8622(3) 0.064(4) Uani 1.00 d . . .
C(112) C 0.803(1) 0.6969(6) 0.8589(3) 0.049(3) Uani 1.00 d . . .
C(113) C 0.7043(9) 0.4276(5) 0.7982(3) 0.030(2) Uani 1.00 d . . .
C(114) C 0.8072(9) 0.4391(5) 0.7751(3) 0.032(3) Uani 1.00 d . . .
C(115) C 0.8444(10) 0.3897(6) 0.7484(3) 0.039(3) Uani 1.00 d . . .
C(116) C 0.776(1) 0.3270(6) 0.7442(3) 0.041(3) Uani 1.00 d . . .
C(117) C 0.672(1) 0.3158(6) 0.7662(3) 0.042(3) Uani 1.00 d . . .
C(118) C 0.635(1) 0.3653(5) 0.7935(3) 0.039(3) Uani 1.00 d . . .
C(119) C 0.639(1) 0.4461(5) 0.8673(3) 0.035(3) Uani 1.00 d . . .
C(120) C 0.739(1) 0.4410(5) 0.8932(3) 0.039(3) Uani 1.00 d . . .
C(121) C 0.721(1) 0.4078(6) 0.9290(3) 0.052(3) Uani 1.00 d . . .
C(122) C 0.608(2) 0.3808(7) 0.9390(3) 0.059(3) Uani 1.00 d . . .
C(123) C 0.511(1) 0.3866(7) 0.9143(3) 0.057(3) Uani 1.00 d . . .
C(124) C 0.524(1) 0.4185(6) 0.8784(3) 0.047(3) Uani 1.00 d . . .
C(125) C 0.712(2) 0.7316(7) 0.9348(4) 0.090(5) Uani 1.00 d . . .
C(126) C 0.610(3) 0.7752(8) 0.9333(5) 0.122(7) Uani 1.00 d . . .
C(127) C 0.603(4) 0.8346(10) 0.9587(6) 0.20(1) Uani 1.00 d . . .
C(128) C 0.699(4) 0.844(1) 0.9851(7) 0.20(1) Uani 1.00 d . . .
C(129) C 0.797(3) 0.803(1) 0.9855(5) 0.18(1) Uani 1.00 d . . .
C(130) C 0.809(2) 0.7454(8) 0.9613(4) 0.111(6) Uani 1.00 d . . .
C(131) C 0.845(1) 0.6001(6) 0.9228(3) 0.049(3) Uani 1.00 d . . .
C(132) C 0.827(1) 0.5697(7) 0.9591(3) 0.064(4) Uani 1.00 d . . .
C(133) C 0.914(2) 0.5288(9) 0.9761(4) 0.075(5) Uani 1.00 d . . .
C(134) C 1.024(1) 0.5132(7) 0.9573(4) 0.067(4) Uani 1.00 d . . .
C(135) C 1.048(1) 0.5422(7) 0.9210(4) 0.060(4) Uani 1.00 d . . .
C(136) C 0.960(1) 0.5842(6) 0.9045(3) 0.051(3) Uani 1.00 d . . .
C(201) C 0.518(2) 0.8873(10) 0.8383(6) 0.120(6) Uani 1.00 d . . .
C(202) C 0.245(2) 0.746(1) 0.9112(5) 0.100(5) Uani 0.97 d P . .
H(1) H 0.8865 0.2915 0.8931 0.0283 Uiso 1.00 calc . . .
H(2) H 1.2009 0.2727 0.8789 0.0292 Uiso 1.00 calc . . .
H(3) H 1.0293 0.3713 0.9101 0.0410 Uiso 1.00 calc . . .
H(4) H 1.1725 0.3831 0.9049 0.0410 Uiso 1.00 calc . . .
H(5) H 1.0296 0.4321 0.8520 0.0532 Uiso 1.00 calc . . .
H(6) H 1.1541 0.3967 0.8389 0.0532 Uiso 1.00 calc . . .
H(7) H 1.0293 0.3212 0.8069 0.0361 Uiso 1.00 calc . . .
H(8) H 0.9139 0.3395 0.8323 0.0361 Uiso 1.00 calc . . .
H(9) H 0.6866 0.2935 0.8839 0.0383 Uiso 1.00 calc . . .
H(10) H 0.4926 0.2444 0.8620 0.0466 Uiso 1.00 calc . . .
H(11) H 0.4965 0.1376 0.8261 0.0445 Uiso 1.00 calc . . .
H(12) H 0.6861 0.0781 0.8163 0.0518 Uiso 1.00 calc . . .
H(13) H 0.8941 0.2766 0.9644 0.0427 Uiso 1.00 calc . . .
H(14) H 0.8908 0.3408 1.0238 0.0554 Uiso 1.00 calc . . .
H(15) H 1.0887 0.3704 1.0530 0.0584 Uiso 1.00 calc . . .
H(16) H 1.2770 0.3353 1.0250 0.0603 Uiso 1.00 calc . . .
H(17) H 1.2755 0.2745 0.9660 0.0532 Uiso 1.00 calc . . .
H(18) H 1.3037 0.1867 0.8842 0.0308 Uiso 1.00 calc . . .
H(19) H 1.4075 0.0747 0.8891 0.0402 Uiso 1.00 calc . . .
H(20) H 1.3380 -0.0096 0.9312 0.0497 Uiso 1.00 calc . . .
H(21) H 1.1641 0.0105 0.9715 0.0478 Uiso 1.00 calc . . .
H(22) H 1.0572 0.1191 0.9661 0.0394 Uiso 1.00 calc . . .
H(23) H 0.9359 0.1621 0.7565 0.0571 Uiso 1.00 calc . . .
H(24) H 0.8615 0.1211 0.6962 0.0671 Uiso 1.00 calc . . .
H(25) H 0.8063 0.0019 0.6878 0.0822 Uiso 1.00 calc . . .
H(26) H 0.7973 -0.0770 0.7408 0.0788 Uiso 1.00 calc . . .
H(27) H 0.8725 -0.0363 0.8022 0.0680 Uiso 1.00 calc . . .
H(28) H 1.1121 -0.0128 0.8421 0.0478 Uiso 1.00 calc . . .
H(29) H 1.1274 -0.1056 0.8888 0.0673 Uiso 1.00 calc . . .
H(30) H 0.9841 -0.1154 0.9370 0.0871 Uiso 1.00 calc . . .
H(31) H 0.8171 -0.0310 0.9449 0.1040 Uiso 1.00 calc . . .
H(32) H 0.8110 0.0675 0.8993 0.0653 Uiso 1.00 calc . . .
H(101) H 0.7153 0.5915 0.7871 0.0399 Uiso 1.00 calc . . .
H(102) H 0.4682 0.5105 0.8282 0.0444 Uiso 1.00 calc . . .
H(103) H 0.5914 0.5165 0.7562 0.0531 Uiso 1.00 calc . . .
H(104) H 0.4498 0.5008 0.7627 0.0531 Uiso 1.00 calc . . .
H(105) H 0.5431 0.6301 0.7445 0.0648 Uiso 1.00 calc . . .
H(106) H 0.4030 0.6154 0.7540 0.0648 Uiso 1.00 calc . . .
H(107) H 0.4223 0.6591 0.8133 0.0549 Uiso 1.00 calc . . .
H(108) H 0.5454 0.6939 0.7985 0.0549 Uiso 1.00 calc . . .
H(109) H 0.8281 0.6775 0.7658 0.0432 Uiso 1.00 calc . . .
H(110) H 0.9356 0.7857 0.7714 0.0624 Uiso 1.00 calc . . .
H(111) H 0.9702 0.8351 0.8323 0.0721 Uiso 1.00 calc . . .
H(112) H 0.8811 0.7804 0.8875 0.0670 Uiso 1.00 calc . . .
H(113) H 0.8541 0.4830 0.7777 0.0382 Uiso 1.00 calc . . .
H(114) H 0.9186 0.4001 0.7328 0.0488 Uiso 1.00 calc . . .
H(115) H 0.8020 0.2902 0.7254 0.0514 Uiso 1.00 calc . . .
H(116) H 0.6213 0.2730 0.7636 0.0475 Uiso 1.00 calc . . .
H(117) H 0.5592 0.3563 0.8091 0.0506 Uiso 1.00 calc . . .
H(118) H 0.5428 0.7664 0.9135 0.1565 Uiso 1.00 calc . . .
H(119) H 0.5358 0.8686 0.9578 0.2096 Uiso 1.00 calc . . .
H(120) H 0.6884 0.8804 1.0042 0.2229 Uiso 1.00 calc . . .
H(121) H 0.8637 0.8159 1.0035 0.2034 Uiso 1.00 calc . . .
H(122) H 0.8905 0.7110 0.9633 0.1438 Uiso 1.00 calc . . .
H(123) H 0.7461 0.5794 0.9722 0.0749 Uiso 1.00 calc . . .
H(124) H 0.8988 0.5103 1.0011 0.0916 Uiso 1.00 calc . . .
H(125) H 1.0893 0.4843 0.9704 0.0818 Uiso 1.00 calc . . .
H(126) H 1.1271 0.5330 0.9074 0.0695 Uiso 1.00 calc . . .
H(127) H 0.9753 0.6036 0.8793 0.0613 Uiso 1.00 calc . . .
H(128) H 0.8184 0.4600 0.8866 0.0467 Uiso 1.00 calc . . .
H(129) H 0.7897 0.4044 0.9465 0.0619 Uiso 1.00 calc . . .
H(130) H 0.5973 0.3579 0.9632 0.0702 Uiso 1.00 calc . . .
H(131) H 0.4314 0.3682 0.9217 0.0681 Uiso 1.00 calc . . .
H(132) H 0.4534 0.4214 0.8615 0.0564 Uiso 1.00 calc . . .
H(201) H 0.4782 0.8476 0.8529 0.1236 Uiso 1.00 calc . . .
H(202) H 0.2836 0.7016 0.9180 0.1474 Uiso 0.50 calc P . .
H(203) H 1.3618 0.4616 0.9377 0.1008 Uiso 0.50 calc P . .
H(204) H 1.3581 0.4763 0.9878 0.0442 Uiso 0.50 calc P . .

loop_
_atom_site_aniso_label
_atom_site_aniso_U_11
_atom_site_aniso_U_22
_atom_site_aniso_U_33
_atom_site_aniso_U_12
_atom_site_aniso_U_13
_atom_site_aniso_U_23
Pd(1) 0.0223(3) 0.0350(4) 0.0198(3) 0.0055(3) 0.0008(3) 0.0015(3)
Pd(2) 0.0638(6) 0.0516(6) 0.0473(5) -0.0073(5) 0.0339(5) -0.0087(5)
Cl(1) 0.034(1) 0.049(2) 0.031(1) 0.016(1) 0.004(1) -0.002(1)
Cl(2) 0.029(1) 0.055(2) 0.034(1) -0.001(1) 0.009(1) 0.008(1)
Cl(3) 0.103(3) 0.124(3) 0.055(2) -0.003(3) 0.052(2) 0.003(2)
Cl(4) 0.056(2) 0.115(3) 0.107(3) -0.001(2) 0.051(2) -0.021(3)
Cl(5) 0.088(3) 0.068(3) 0.210(6) 0.014(2) -0.027(4) -0.019(3)
Cl(6) 0.176(6) 0.126(5) 0.177(6) -0.044(4) -0.095(5) 0.034(4)
Cl(7) 0.109(3) 0.080(2) 0.082(2) 0.016(2) -0.017(3) -0.002(2)
Cl(8) 0.099(6) 0.039(3) 0.067(4) 0.034(4) 0.015(4) 0.008(3)
Cl(9) 0.087(7) 0.21(1) 0.21(1) 0.059(8) 0.038(7) 0.17(1)
Cl(10) 0.24(1) 0.074(6) 0.149(10) 0.061(8) -0.064(9) -0.002(7)
P(1) 0.030(1) 0.033(1) 0.031(1) -0.001(1) 0.000(1) -0.009(1)
P(2) 0.087(2) 0.043(2) 0.027(1) -0.022(2) 0.024(1) -0.010(1)
O(1) 0.023(3) 0.032(4) 0.019(3) -0.007(3) -0.002(3) 0.003(2)
O(2) 0.035(4) 0.031(3) 0.034(4) -0.013(3) 0.008(3) -0.008(3)
N(1) 0.023(4) 0.028(3) 0.019(4) -0.001(3) -0.002(2) 0.009(2)
N(2) 0.038(4) 0.033(4) 0.042(2) -0.011(3) 0.019(4) -0.008(4)
C(1) 0.028(4) 0.017(4) 0.019(4) -0.003(3) 0.004(3) -0.006(3)
C(2) 0.021(4) 0.026(4) 0.025(4) 0.001(3) 0.005(4) 0.001(3)
C(3) 0.020(4) 0.028(3) 0.022(4) -0.001(4) 0.002(3) 0.002(3)
C(4) 0.031(5) 0.031(4) 0.037(4) -0.003(5) -0.005(5) -0.010(4)
C(5) 0.040(7) 0.034(5) 0.043(5) -0.007(5) 0.000(4) 0.011(4)
C(6) 0.031(5) 0.034(4) 0.027(5) 0.006(4) 0.003(4) 0.014(4)
C(7) 0.018(4) 0.036(5) 0.020(4) -0.003(3) 0.001(3) 0.003(3)
C(8) 0.018(4) 0.043(6) 0.027(5) -0.002(3) 0.007(4) 0.002(4)
C(9) 0.016(4) 0.057(6) 0.040(6) 0.003(4) -0.001(4) -0.002(5)
C(10) 0.018(4) 0.063(6) 0.040(6) -0.013(4) 0.002(4) -0.008(4)
C(11) 0.028(4) 0.061(7) 0.033(6) -0.005(4) -0.001(4) -0.020(5)
C(12) 0.026(3) 0.041(5) 0.025(5) 0.001(3) -0.003(4) -0.007(4)
C(13) 0.031(4) 0.032(5) 0.022(4) -0.003(4) 0.003(3) 0.002(3)
C(14) 0.031(5) 0.033(6) 0.038(5) -0.001(5) 0.009(4) -0.004(4)
C(15) 0.065(6) 0.042(7) 0.029(5) 0.012(6) 0.010(5) 0.003(4)
C(16) 0.073(6) 0.045(7) 0.029(5) 0.022(6) -0.007(5) -0.014(5)
C(17) 0.053(6) 0.052(7) 0.058(7) 0.005(7) -0.024(5) -0.029(6)
C(18) 0.035(6) 0.043(6) 0.044(6) 0.011(5) -0.020(5) -0.004(4)
C(19) 0.023(4) 0.020(4) 0.023(4) -0.007(3) -0.008(3) -0.002(3)
C(20) 0.030(5) 0.032(4) 0.016(4) 0.001(4) -0.006(3) -0.002(4)
C(21) 0.030(5) 0.035(5) 0.033(5) 0.005(4) -0.008(4) -0.010(4)
C(22) 0.061(7) 0.026(5) 0.037(6) 0.013(5) -0.017(4) -0.004(4)
C(23) 0.059(7) 0.028(5) 0.034(6) -0.004(4) -0.012(4) 0.008(5)
C(24) 0.034(6) 0.034(5) 0.025(5) -0.006(4) 0.001(4) 0.012(4)
C(25) 0.029(6) 0.055(5) 0.037(4) 0.013(5) -0.001(5) -0.026(3)
C(26) 0.035(6) 0.067(7) 0.035(4) 0.005(6) 0.001(5) -0.017(4)
C(27) 0.047(8) 0.079(7) 0.038(5) 0.021(6) -0.008(5) -0.025(6)
C(28) 0.047(8) 0.076(7) 0.066(8) 0.040(6) -0.014(7) -0.039(6)
C(29) 0.036(7) 0.055(8) 0.083(7) 0.008(6) -0.017(7) -0.038(5)
C(30) 0.033(7) 0.059(6) 0.073(7) 0.007(5) 0.000(6) -0.023(6)
C(31) 0.047(6) 0.022(5) 0.049(6) -0.006(4) 0.002(4) -0.006(3)
C(32) 0.048(6) 0.028(5) 0.049(6) -0.001(4) -0.012(5) -0.010(4)
C(33) 0.080(9) 0.034(6) 0.062(7) 0.006(6) -0.033(6) 0.002(5)
C(34) 0.11(1) 0.046(7) 0.064(8) -0.015(6) -0.012(7) 0.011(7)
C(35) 0.11(1) 0.060(9) 0.09(1) -0.004(7) 0.02(1) 0.030(7)
C(36) 0.033(7) 0.048(7) 0.078(8) -0.004(5) 0.018(5) 0.008(5)
C(101) 0.034(4) 0.031(4) 0.030(5) -0.002(4) 0.008(4) -0.009(4)
C(102) 0.032(4) 0.027(5) 0.026(4) -0.008(3) 0.003(4) -0.005(3)
C(103) 0.034(5) 0.026(4) 0.047(5) 0.003(4) 0.011(4) -0.004(4)
C(104) 0.026(6) 0.047(5) 0.048(5) 0.004(5) 0.001(5) -0.004(5)
C(105) 0.059(8) 0.047(5) 0.048(6) 0.007(6) 0.014(6) 0.010(5)
C(106) 0.038(7) 0.037(6) 0.062(6) 0.005(5) 0.015(5) -0.006(4)
C(107) 0.057(6) 0.033(5) 0.027(4) -0.016(4) 0.017(5) -0.011(4)
C(108) 0.038(6) 0.050(6) 0.022(4) -0.007(4) 0.010(4) -0.005(4)
C(109) 0.067(8) 0.054(7) 0.035(5) -0.037(6) 0.011(6) 0.000(5)
C(110) 0.11(1) 0.035(6) 0.041(5) -0.032(6) -0.001(7) -0.001(4)
C(111) 0.11(1) 0.045(7) 0.032(5) -0.032(7) 0.005(7) -0.011(5)
C(112) 0.074(8) 0.050(7) 0.022(4) -0.018(5) 0.014(5) -0.004(4)
C(113) 0.040(5) 0.028(5) 0.022(5) -0.003(4) 0.001(4) 0.000(4)
C(114) 0.030(5) 0.035(6) 0.030(5) 0.007(4) -0.005(3) 0.005(4)
C(115) 0.040(6) 0.038(5) 0.039(5) 0.007(4) 0.003(5) -0.004(4)
C(116) 0.050(6) 0.037(5) 0.037(5) 0.006(5) -0.001(4) -0.004(5)
C(117) 0.047(6) 0.041(6) 0.039(5) -0.005(6) -0.006(4) -0.008(5)
C(118) 0.043(7) 0.032(5) 0.042(6) -0.010(4) 0.003(5) -0.006(4)
C(119) 0.047(5) 0.032(6) 0.026(4) -0.010(5) 0.011(3) -0.010(4)
C(120) 0.049(6) 0.026(5) 0.041(5) -0.011(5) -0.004(4) -0.008(4)
C(121) 0.085(8) 0.031(7) 0.039(5) 0.008(6) -0.005(6) -0.008(4)
C(122) 0.094(7) 0.056(8) 0.026(5) 0.001(8) 0.021(5) 0.000(5)
C(123) 0.071(8) 0.055(7) 0.044(5) -0.014(7) 0.030(5) -0.005(5)
C(124) 0.044(6) 0.050(7) 0.047(6) -0.004(5) 0.023(6) 0.001(5)
C(125) 0.20(1) 0.036(6) 0.032(7) -0.032(8) 0.046(8) -0.001(4)
C(126) 0.25(2) 0.041(8) 0.07(1) 0.04(1) 0.06(1) 0.012(6)
C(127) 0.46(4) 0.05(1) 0.09(1) 0.02(2) 0.13(2) -0.010(9)
C(128) 0.47(4) 0.06(1) 0.08(1) -0.07(2) 0.16(2) -0.05(1)
C(129) 0.40(4) 0.09(1) 0.046(10) -0.14(2) 0.10(2) -0.06(1)
C(130) 0.23(2) 0.068(9) 0.035(7) -0.09(1) 0.033(8) -0.012(6)
C(131) 0.078(6) 0.041(6) 0.028(5) -0.039(4) 0.014(4) -0.015(4)
C(132) 0.088(10) 0.075(9) 0.030(5) -0.049(7) 0.007(6) 0.003(5)
C(133) 0.083(10) 0.10(1) 0.039(7) -0.038(7) 0.007(6) 0.017(7)
C(134) 0.078(9) 0.062(9) 0.060(7) -0.021(8) -0.006(6) 0.008(6)
C(135) 0.072(9) 0.048(8) 0.060(7) -0.012(6) 0.021(7) -0.006(5)
C(136) 0.083(7) 0.033(6) 0.036(6) -0.023(5) 0.019(5) -0.006(4)
C(201) 0.11(1) 0.08(1) 0.18(1) 0.005(6) -0.022(7) 0.031(9)
C(202) 0.111(10) 0.12(1) 0.068(7) 0.04(1) 0.015(9) 0.018(8)

loop_
_geom_bond_atom_site_label_1
_geom_bond_atom_site_label_2
_geom_bond_distance
_geom_bond_site_symmetry_1
_geom_bond_site_symmetry_2
_geom_bond_publ_flag
Pd(1) Cl(1) 2.302(3) . . yes
Pd(1) Cl(2) 2.398(3) . . yes
Pd(1) P(1) 2.224(3) . . yes
Pd(1) N(1) 2.096(8) . . yes
Pd(2) Cl(3) 2.280(3) . . yes
Pd(2) Cl(4) 2.368(4) . . yes
Pd(2) P(2) 2.221(4) . . yes
Pd(2) N(2) 2.108(9) . . yes
Cl(5) C(201) 1.77(2) . . yes
Cl(6) C(201) 1.81(2) . . yes
Cl(7) C(201) 1.75(2) . . yes
Cl(8) C(202) 1.66(2) . . yes
Cl(9) C(202) 1.42(2) . . yes
Cl(10) C(202) 1.87(2) . . yes
P(1) C(12) 1.81(1) . . yes
P(1) C(25) 1.827(10) . . yes
P(1) C(31) 1.84(1) . . yes
P(2) C(112) 1.83(1) . . yes
P(2) C(125) 1.83(1) . . yes
P(2) C(131) 1.81(1) . . yes
O(1) C(1) 1.41(1) . . yes
O(1) C(2) 1.47(1) . . yes
O(2) C(101) 1.41(1) . . yes
O(2) C(102) 1.46(1) . . yes
N(1) C(1) 1.52(1) . . yes
N(1) C(3) 1.50(1) . . yes
N(1) C(6) 1.52(1) . . yes
N(2) C(101) 1.50(1) . . yes
N(2) C(103) 1.51(1) . . yes
N(2) C(106) 1.48(1) . . yes
C(1) C(7) 1.49(1) . . yes
C(2) C(3) 1.54(1) . . yes
C(2) C(13) 1.53(1) . . yes
C(2) C(19) 1.54(1) . . yes
C(3) C(4) 1.54(1) . . yes
C(4) C(5) 1.54(1) . . yes
C(5) C(6) 1.54(1) . . yes
C(7) C(8) 1.37(1) . . yes
C(7) C(12) 1.41(1) . . yes
C(8) C(9) 1.40(1) . . yes
C(9) C(10) 1.41(2) . . yes
C(10) C(11) 1.37(1) . . yes
C(11) C(12) 1.40(1) . . yes
C(13) C(14) 1.38(1) . . yes
C(13) C(18) 1.39(1) . . yes
C(14) C(15) 1.40(1) . . yes
C(15) C(16) 1.39(2) . . yes
C(16) C(17) 1.36(2) . . yes
C(17) C(18) 1.38(2) . . yes
C(19) C(20) 1.38(1) . . yes
C(19) C(24) 1.40(1) . . yes
C(20) C(21) 1.39(1) . . yes
C(21) C(22) 1.34(2) . . yes
C(22) C(23) 1.37(2) . . yes
C(23) C(24) 1.38(1) . . yes
C(25) C(26) 1.40(2) . . yes
C(25) C(30) 1.39(2) . . yes
C(26) C(27) 1.37(1) . . yes
C(27) C(28) 1.38(2) . . yes
C(28) C(29) 1.37(2) . . yes
C(29) C(30) 1.41(2) . . yes
C(31) C(32) 1.36(2) . . yes
C(31) C(36) 1.36(2) . . yes
C(32) C(33) 1.38(2) . . yes
C(33) C(34) 1.33(2) . . yes
C(34) C(35) 1.40(2) . . yes
C(35) C(36) 1.39(2) . . yes
C(101) C(107) 1.50(1) . . yes
C(102) C(103) 1.55(1) . . yes
C(102) C(113) 1.54(1) . . yes
C(102) C(119) 1.55(1) . . yes
C(103) C(104) 1.55(1) . . yes
C(104) C(105) 1.55(2) . . yes
C(105) C(106) 1.51(2) . . yes
C(107) C(108) 1.41(1) . . yes
C(107) C(112) 1.39(1) . . yes
C(108) C(109) 1.37(2) . . yes
C(109) C(110) 1.37(2) . . yes
C(110) C(111) 1.39(2) . . yes
C(111) C(112) 1.38(2) . . yes
C(113) C(114) 1.37(1) . . yes
C(113) C(118) 1.39(1) . . yes
C(114) C(115) 1.37(1) . . yes
C(115) C(116) 1.39(2) . . yes
C(116) C(117) 1.36(2) . . yes
C(117) C(118) 1.38(1) . . yes
C(119) C(120) 1.39(2) . . yes
C(119) C(124) 1.38(1) . . yes
C(120) C(121) 1.40(2) . . yes
C(121) C(122) 1.35(2) . . yes
C(122) C(123) 1.35(2) . . yes
C(123) C(124) 1.39(2) . . yes
C(125) C(126) 1.36(3) . . yes
C(125) C(130) 1.41(3) . . yes
C(126) C(127) 1.42(3) . . yes
C(127) C(128) 1.39(5) . . yes
C(128) C(129) 1.30(5) . . yes
C(129) C(130) 1.38(2) . . yes
C(131) C(132) 1.40(2) . . yes
C(131) C(136) 1.41(2) . . yes
C(132) C(133) 1.34(2) . . yes
C(133) C(134) 1.37(2) . . yes
C(134) C(135) 1.39(2) . . yes
C(135) C(136) 1.35(2) . . yes
O(100) H(203) 0.965 . . no
O(100) H(204) 1.208 . . no
C(1) H(1) 0.962 . . no
C(3) H(2) 0.962 . . no
C(4) H(3) 0.948 . . no
C(4) H(4) 0.965 . . no
C(5) H(5) 0.967 . . no
C(5) H(6) 0.965 . . no
C(6) H(7) 0.966 . . no
C(6) H(8) 0.951 . . no
C(8) H(9) 0.975 . . no
C(9) H(10) 0.962 . . no
C(10) H(11) 0.967 . . no
C(11) H(12) 0.965 . . no
C(14) H(13) 0.966 . . no
C(15) H(14) 0.989 . . no
C(16) H(15) 0.968 . . no
C(17) H(16) 0.989 . . no
C(18) H(17) 0.974 . . no
C(20) H(18) 0.981 . . no
C(21) H(19) 0.972 . . no
C(22) H(20) 0.955 . . no
C(23) H(21) 0.970 . . no
C(24) H(22) 0.978 . . no
C(26) H(23) 0.988 . . no
C(27) H(24) 0.958 . . no
C(28) H(25) 0.970 . . no
C(29) H(26) 1.004 . . no
C(30) H(27) 0.985 . . no
C(32) H(28) 0.980 . . no
C(33) H(29) 0.975 . . no
C(34) H(30) 0.962 . . no
C(35) H(31) 1.030 . . no
C(36) H(32) 1.000 . . no
C(101) H(101) 0.968 . . no
C(103) H(102) 0.964 . . no
C(104) H(103) 0.968 . . no
C(104) H(104) 0.965 . . no
C(105) H(105) 0.956 . . no
C(105) H(106) 0.969 . . no
C(106) H(107) 0.952 . . no
C(106) H(108) 0.988 . . no
C(108) H(109) 0.965 . . no
C(109) H(110) 0.961 . . no
C(110) H(111) 0.977 . . no
C(111) H(112) 0.974 . . no
C(114) H(113) 0.970 . . no
C(115) H(114) 0.977 . . no
C(116) H(115) 0.989 . . no
C(117) H(116) 0.972 . . no
C(118) H(117) 0.986 . . no
C(120) H(128) 0.951 . . no
C(121) H(129) 0.951 . . no
C(122) H(130) 0.950 . . no
C(123) H(131) 0.950 . . no
C(124) H(132) 0.953 . . no
C(126) H(118) 1.002 . . no
C(127) H(119) 0.960 . . no
C(128) H(120) 0.957 . . no
C(129) H(121) 0.975 . . no
C(130) H(122) 1.081 . . no
C(132) H(123) 0.987 . . no
C(133) H(124) 0.950 . . no
C(134) H(125) 0.990 . . no
C(135) H(126) 0.983 . . no
C(136) H(127) 0.964 . . no
C(201) H(201) 0.998 . . no
C(202) H(202) 0.968 . . no
